data_4036717
loop_
_publ_author_name
'List, Manuela'
'Puchinger, Helmut'
'Gabriel, Herbert'
'Monkowius, Uwe'
'Schwarzinger, Clemens'

_publ_section_title
;
 N-Methylmelamines: Synthesis, Characterization, and Physical Properties.
;
_journal_issue 10
_journal_name_full 'The Journal of organic chemistry'
_journal_page_first 4066
_journal_page_last 4075
_journal_paper_doi 10.1021/acs.joc.6b00355
_journal_volume 81
_journal_year 2016
_chemical_formula_moiety 'C4 H8 N6'
_chemical_formula_sum 'C4 H8 N6'
_chemical_formula_weight 140.16
_space_group_crystal_system orthorhombic
_space_group_IT_number 19
_space_group_name_Hall 'P 2ac 2ab'
_space_group_name_H-M_alt 'P 21 21 21'
_atom_sites_solution_hydrogens geom
_atom_sites_solution_primary direct
_atom_sites_solution_secondary difmap
_audit_creation_method 'APEX2 v2010.1-2'
_cell_angle_alpha 90
_cell_angle_beta 90
_cell_angle_gamma 90
_cell_formula_units_Z 4
_cell_length_a 7.2421(16)
_cell_length_b 7.2490(16)
_cell_length_c 12.642(3)
_cell_measurement_reflns_used 2689
_cell_measurement_temperature 300.(2)
_cell_measurement_theta_max 23.3659
_cell_measurement_theta_min 3.2227
_cell_volume 663.7(3)
_computing_cell_refinement 'SAINT V7.66A (Bruker AXS, 2009)'
_computing_data_reduction 'SAINT V7.66A (Bruker AXS, 2009)'
_computing_structure_refinement 'SHELXL-97 (Sheldrick, 2008)'
_computing_structure_solution 'SHELXS-97 (Sheldrick, 2008)'
_diffrn_ambient_temperature 300.(2)
_diffrn_detector_area_resol_mean 8.3330
_diffrn_measured_fraction_theta_full 0.998
_diffrn_measured_fraction_theta_max 0.998
_diffrn_measurement_device_type 'SMART X2S'
_diffrn_measurement_method omega-scan
_diffrn_radiation_monochromator 'doubly curved silicon crystal'
_diffrn_radiation_source 'sealed MicroFocus tube'
_diffrn_radiation_type 'Mo K\a'
_diffrn_radiation_wavelength 0.71073
_diffrn_reflns_av_R_equivalents 0.0652
_diffrn_reflns_av_sigmaI/netI 0.0378
_diffrn_reflns_limit_h_max 8
_diffrn_reflns_limit_h_min -8
_diffrn_reflns_limit_k_max 8
_diffrn_reflns_limit_k_min -8
_diffrn_reflns_limit_l_max 14
_diffrn_reflns_limit_l_min -14
_diffrn_reflns_number 5031
_diffrn_reflns_theta_full 23.59
_diffrn_reflns_theta_max 23.59
_diffrn_reflns_theta_min 1.61
_exptl_absorpt_coefficient_mu 0.102
_exptl_absorpt_correction_T_max 0.97
_exptl_absorpt_correction_T_min 0.72
_exptl_absorpt_correction_type multi-scan
_exptl_absorpt_process_details 'SADABS V2008/1 (Bruker AXS)'
_exptl_crystal_colour colorless
_exptl_crystal_density_diffrn 1.403
_exptl_crystal_density_method 'not measured'
_exptl_crystal_description parallelepiped
_exptl_crystal_F_000 296
_exptl_crystal_size_max 0.47
_exptl_crystal_size_mid 0.35
_exptl_crystal_size_min 0.35
_refine_diff_density_max 0.159
_refine_diff_density_min -0.163
_refine_ls_abs_structure_details 'Flack H D (1983), Acta Cryst. A39, 876-881'
_refine_ls_abs_structure_Flack 10.(8)
_refine_ls_extinction_coef 0.025(11)
_refine_ls_extinction_method SHELXL
_refine_ls_goodness_of_fit_ref 1.103
_refine_ls_hydrogen_treatment constr
_refine_ls_matrix_type full
_refine_ls_number_parameters 94
_refine_ls_number_reflns 612
_refine_ls_number_restraints 0
_refine_ls_restrained_S_all 1.103
_refine_ls_R_factor_all 0.0381
_refine_ls_R_factor_gt 0.0369
_refine_ls_shift/su_max 0.000
_refine_ls_shift/su_mean 0.000
_refine_ls_structure_factor_coef Fsqd
_refine_ls_weighting_details 'calc w=1/[\s^2^(Fo^2^)+(0.0689P)^2^+0.0000P] where P=(Fo^2^+2Fc^2^)/3'
_refine_ls_weighting_scheme calc
_refine_ls_wR_factor_gt 0.0953
_refine_ls_wR_factor_ref 0.0960
_reflns_number_gt 595
_reflns_number_total 612
_reflns_threshold_expression >2sigma(I)
_cod_data_source_file jo6b00355_si_002.cif
_cod_data_source_block I
_cod_original_cell_volume 663.7(2)
_cod_database_code 4036717

loop_
_space_group_symop_operation_xyz
'x, y, z'
'x+1/2, -y+1/2, -z'
'-x, y+1/2, -z+1/2'
'-x+1/2, -y, z+1/2'

loop_
_atom_site_type_symbol
_atom_site_label
_atom_site_fract_x
_atom_site_fract_y
_atom_site_fract_z
_atom_site_U_iso_or_equiv
_atom_site_adp_type
_atom_site_calc_flag
_atom_site_refinement_flags
_atom_site_occupancy
N N2 0.0861(4) 0.3914(5) 0.1153(3) 0.0243(8) Uani d . 1
N N1 0.3703(5) 0.4928(5) 0.0390(3) 0.0282(9) Uani d . 1
N N3 0.2151(5) 0.6793(5) 0.1691(3) 0.0271(8) Uani d . 1
C C2 0.2301(5) 0.3735(5) 0.0489(3) 0.0243(9) Uani d . 1
C C3 0.0869(6) 0.5448(6) 0.1742(4) 0.0236(8) Uani d . 1
N N4 0.4954(5) 0.7623(5) 0.0963(3) 0.0371(10) Uani d . 1
H H4 0.5765 0.7469 0.0474 0.045 Uiso calc R 1
N N6 -0.0516(5) 0.5632(5) 0.2436(3) 0.0372(10) Uani d . 1
H H6A -0.1347 0.4789 0.2484 0.045 Uiso calc R 1
H H6B -0.0574 0.6594 0.2833 0.045 Uiso calc R 1
N N5 0.2319(5) 0.2221(5) -0.0113(3) 0.0330(9) Uani d . 1
H H5A 0.3214 0.2035 -0.0547 0.04 Uiso calc R 1
H H5B 0.1436 0.1432 -0.0066 0.04 Uiso calc R 1
C C4 0.5189(7) 0.9153(7) 0.1669(4) 0.0424(13) Uani d . 1
H H01A 0.442 1.0158 0.1444 0.064 Uiso calc R 1
H H01B 0.6458 0.9536 0.1664 0.064 Uiso calc R 1
H H01C 0.4847 0.8789 0.2372 0.064 Uiso calc R 1
C C1 0.3553(5) 0.6416(6) 0.1013(3) 0.0243(9) Uani d . 1

loop_
_atom_site_aniso_label
_atom_site_aniso_U_11
_atom_site_aniso_U_22
_atom_site_aniso_U_33
_atom_site_aniso_U_12
_atom_site_aniso_U_13
_atom_site_aniso_U_23
N2 0.0236(18) 0.0199(17) 0.0294(19) -0.0022(13) -0.0004(15) -0.0014(15)
N1 0.029(2) 0.0224(19) 0.033(2) -0.0018(16) 0.0023(15) -0.0028(16)
N3 0.0231(18) 0.0232(19) 0.0349(19) 0.0021(17) -0.0003(17) 0.0018(15)
C2 0.023(2) 0.023(2) 0.028(2) 0.0050(17) 0.0012(19) 0.0019(19)
C3 0.024(2) 0.020(2) 0.026(2) -0.0008(17) 0.0020(19) 0.0028(18)
N4 0.034(2) 0.033(2) 0.044(2) -0.0106(16) 0.0078(18) -0.0067(19)
N6 0.041(2) 0.029(2) 0.042(2) -0.0113(18) 0.015(2) -0.0139(18)
N5 0.033(2) 0.029(2) 0.038(2) -0.0020(17) 0.0099(17) -0.0107(16)
C4 0.048(3) 0.034(3) 0.045(3) -0.015(2) 0.003(2) -0.003(2)
C1 0.020(2) 0.025(2) 0.028(2) -0.0011(15) -0.0013(18) 0.0062(18)

loop_
_atom_type_symbol
_atom_type_description
_atom_type_scat_dispersion_real
_atom_type_scat_dispersion_imag
_atom_type_scat_source
N N 0.0061 0.0033 'International Tables Vol C Tables 4.2.6.8 and 6.1.1.4'
C C 0.0033 0.0016 'International Tables Vol C Tables 4.2.6.8 and 6.1.1.4'
H H 0.0000 0.0000 'International Tables Vol C Tables 4.2.6.8 and 6.1.1.4'

loop_
_geom_angle_atom_site_label_1
_geom_angle_atom_site_label_2
_geom_angle_atom_site_label_3
_geom_angle
C3 N2 C2 115.1(3)
C2 N1 C1 113.8(4)
C3 N3 C1 113.6(4)
N5 C2 N1 118.1(4)
N5 C2 N2 116.2(3)
N1 C2 N2 125.7(4)
N2 C3 N6 116.3(3)
N2 C3 N3 125.3(4)
N6 C3 N3 118.4(4)
C1 N4 C4 124.4(4)
C1 N4 H4 117.8
C4 N4 H4 117.8
C3 N6 H6A 120.0
C3 N6 H6B 120.0
H6A N6 H6B 120.0
C2 N5 H5A 120.0
C2 N5 H5B 120.0
H5A N5 H5B 120.0
N4 C4 H01A 109.5
N4 C4 H01B 109.5
H01A C4 H01B 109.5
N4 C4 H01C 109.5
H01A C4 H01C 109.5
H01B C4 H01C 109.5
N1 C1 N4 115.9(4)
N1 C1 N3 126.4(3)
N4 C1 N3 117.7(4)

loop_
_geom_bond_atom_site_label_1
_geom_bond_atom_site_label_2
_geom_bond_distance
N2 C3 1.338(5)
N2 C2 1.346(5)
N1 C2 1.339(5)
N1 C1 1.340(5)
N3 C3 1.348(5)
N3 C1 1.356(6)
C2 N5 1.335(5)
C3 N6 1.339(5)
N4 C1 1.341(6)
N4 C4 1.434(6)
N4 H4 0.86
N6 H6A 0.86
N6 H6B 0.86
N5 H5A 0.86
N5 H5B 0.86
C4 H01A 0.96
C4 H01B 0.96
C4 H01C 0.96
